data_2237816
loop_
_publ_author_name
'Englich, Ulrich'
'Krasnoff, Stuart B.'

_publ_section_title
;
 Metacridamide B methanol-<i>d</i>~4~ monosolvate
;
_journal_coeditor_code FJ2623
_journal_issue 5
_journal_name_full 'Acta Crystallographica Section E'
_journal_page_first o742
_journal_paper_doi 10.1107/S1600536813009641
_journal_volume 69
_journal_year 2013
_chemical_formula_iupac 'C35 H53 N O5, C H4 O'
_chemical_formula_moiety 'C35 H53 N O5, C H4 O'
_chemical_formula_sum 'C36 H57 N O6'
_chemical_formula_weight 599.83
_chemical_name_common 'Metacridamide B'
_chemical_name_systematic
;(3<i>S</i>,6<i>E</i>,8<i>S</i>,9<i>R</i>,10<i>E</i>,12<i>S</i>,13<i>S</i>,14<i>E</i>,16<i>S</i>,17<i>R</i>)-3-Benzyl-9,13-dihydroxy-6,8,10,12,14,16-
hexamethyl-17-[(2<i>S</i>,4<i>S</i>)-4-methylhexan-2-yl]-1-oxa-4-azacycloheptadeca-6,10,14-triene-2,5-dione methanol-<i>d</i>~4~
monosolvate
;
_space_group_IT_number 19
_space_group_name_Hall 'P 2ac 2ab'
_symmetry_cell_setting orthorhombic
_symmetry_space_group_name_Hall 'P 2ac 2ab'
_symmetry_space_group_name_H-M 'P 21 21 21'
_atom_sites_solution_hydrogens geom
_atom_sites_solution_primary direct
_atom_sites_solution_secondary difmap
_audit_creation_method SHELXL-97
_cell_angle_alpha 90.00
_cell_angle_beta 90.00
_cell_angle_gamma 90.00
_cell_formula_units_Z 4
_cell_length_a 8.5444(3)
_cell_length_b 10.9406(4)
_cell_length_c 37.8017(15)
_cell_measurement_temperature 90(2)
_cell_measurement_theta_max 67.84
_cell_measurement_theta_min 4.21
_cell_volume 3533.7(2)
_computing_cell_refinement 'SAINT (Bruker, 2008)'
_computing_data_collection 'APEX2 (Bruker, 2008)'
_computing_data_reduction 'SAINT (Bruker, 2008)'
_computing_molecular_graphics 'Mercury (Macrae <i>et al.</i>, 2006)'
_computing_publication_material 'SHELXTL (Sheldrick, 2008)'
_computing_structure_refinement 'SHELXL97 (Sheldrick, 2008)'
_computing_structure_solution 'SHELXS97 (Sheldrick, 2008)'
_diffrn_ambient_temperature 90(2)
_diffrn_measured_fraction_theta_full 0.974
_diffrn_measured_fraction_theta_max 0.974
_diffrn_measurement_device_type 'Bruker APEXII CCD'
_diffrn_measurement_method '\f and \w scans'
_diffrn_radiation_monochromator 'Incoatech ImuS multilayer optics'
_diffrn_radiation_type CuK\a
_diffrn_radiation_wavelength 1.54178
_diffrn_reflns_av_R_equivalents 0.0210
_diffrn_reflns_av_sigmaI/netI 0.0236
_diffrn_reflns_limit_h_max 10
_diffrn_reflns_limit_h_min -5
_diffrn_reflns_limit_k_max 12
_diffrn_reflns_limit_k_min -13
_diffrn_reflns_limit_l_max 45
_diffrn_reflns_limit_l_min -41
_diffrn_reflns_number 15638
_diffrn_reflns_theta_full 68.21
_diffrn_reflns_theta_max 68.21
_diffrn_reflns_theta_min 4.21
_exptl_absorpt_coefficient_mu 0.597
_exptl_absorpt_correction_T_max 0.9427
_exptl_absorpt_correction_T_min 0.8413
_exptl_absorpt_correction_type multi-scan
_exptl_absorpt_process_details '(SADABS; Bruker, 2008)'
_exptl_crystal_colour colourless
_exptl_crystal_density_diffrn 1.127
_exptl_crystal_density_method 'not measured'
_exptl_crystal_description block
_exptl_crystal_F_000 1312
_exptl_crystal_size_max 0.30
_exptl_crystal_size_mid 0.30
_exptl_crystal_size_min 0.10
_refine_diff_density_max 0.279
_refine_diff_density_min -0.331
_refine_ls_abs_structure_details 'Flack (1983), 2547 Friedel pairs'
_refine_ls_abs_structure_Flack 0.12(18)
_refine_ls_extinction_method none
_refine_ls_goodness_of_fit_ref 1.111
_refine_ls_hydrogen_treatment constr
_refine_ls_matrix_type full
_refine_ls_number_parameters 397
_refine_ls_number_reflns 6147
_refine_ls_number_restraints 0
_refine_ls_restrained_S_all 1.111
_refine_ls_R_factor_all 0.0433
_refine_ls_R_factor_gt 0.0426
_refine_ls_shift/su_max 0.000
_refine_ls_shift/su_mean 0.000
_refine_ls_structure_factor_coef Fsqd
_refine_ls_weighting_details 'calc w=1/[\s^2^(Fo^2^)+(0.0564P)^2^+1.4912P] where P=(Fo^2^+2Fc^2^)/3'
_refine_ls_weighting_scheme calc
_refine_ls_wR_factor_gt 0.1137
_refine_ls_wR_factor_ref 0.1147
_reflns_number_gt 6037
_reflns_number_total 6147
_reflns_threshold_expression I>2sigma(I)
_cod_data_source_file fj2623.cif
_cod_data_source_block I
_cod_database_code 2237816
_cod_database_fobs_code 2237816

loop_
_symmetry_equiv_pos_as_xyz
'x, y, z'
'x+1/2, -y+1/2, -z'
'-x, y+1/2, -z+1/2'
'-x+1/2, -y, z+1/2'

loop_
_atom_site_type_symbol
_atom_site_label
_atom_site_fract_x
_atom_site_fract_y
_atom_site_fract_z
_atom_site_U_iso_or_equiv
_atom_site_adp_type
_atom_site_calc_flag
_atom_site_refinement_flags
_atom_site_occupancy
_atom_site_symmetry_multiplicity
_atom_site_disorder_assembly
_atom_site_disorder_group
O O1 0.24840(16) 0.71863(13) 0.14560(3) 0.0243(3) Uani d . 1 1 . .
C C2 0.4004(2) 0.70726(18) 0.13849(5) 0.0218(4) Uani d . 1 1 . .
O O2 0.50540(16) 0.75006(13) 0.15593(4) 0.0277(3) Uani d . 1 1 . .
C C3 0.4207(2) 0.63685(18) 0.10401(5) 0.0224(4) Uani d . 1 1 . .
H H3A 0.3373 0.5729 0.1027 0.027 Uiso calc R 1 1 . .
C C25 0.5796(2) 0.57359(19) 0.10150(5) 0.0268(4) Uani d . 1 1 . .
H H25A 0.5875 0.5309 0.0785 0.032 Uiso calc R 1 1 . .
H H25B 0.6635 0.6359 0.1025 0.032 Uiso calc R 1 1 . .
C C26 0.6035(2) 0.48209(19) 0.13115(5) 0.0263(4) Uani d . 1 1 . .
C C27 0.7262(3) 0.4954(2) 0.15475(8) 0.0491(7) Uani d . 1 1 . .
H H27A 0.7964 0.5622 0.1522 0.059 Uiso calc R 1 1 . .
C C28 0.7478(4) 0.4124(3) 0.18209(9) 0.0583(8) Uani d . 1 1 . .
H H28A 0.8327 0.4225 0.1980 0.070 Uiso calc R 1 1 . .
C C29 0.6469(3) 0.3158(2) 0.18613(6) 0.0413(6) Uani d . 1 1 . .
H H29A 0.6621 0.2587 0.2048 0.050 Uiso calc R 1 1 . .
C C28' 0.5243(3) 0.3021(2) 0.16313(6) 0.0355(5) Uani d . 1 1 . .
H H28B 0.4538 0.2357 0.1659 0.043 Uiso calc R 1 1 . .
C C27' 0.5026(3) 0.3848(2) 0.13574(6) 0.0306(5) Uani d . 1 1 . .
H H27B 0.4172 0.3744 0.1199 0.037 Uiso calc R 1 1 . .
N N4 0.39658(19) 0.72275(15) 0.07506(4) 0.0224(3) Uani d . 1 1 . .
H H4A 0.4616 0.7846 0.0728 0.027 Uiso calc R 1 1 . .
C C5 0.2785(2) 0.71150(17) 0.05146(5) 0.0225(4) Uani d . 1 1 . .
O O3 0.18573(18) 0.62545(13) 0.05191(4) 0.0315(3) Uani d . 1 1 . .
C C6 0.2685(2) 0.80822(18) 0.02370(5) 0.0242(4) Uani d . 1 1 . .
C C30 0.2266(4) 0.7595(2) -0.01239(6) 0.0461(7) Uani d . 1 1 . .
H H30A 0.2223 0.8272 -0.0293 0.069 Uiso calc R 1 1 . .
H H30B 0.1242 0.7192 -0.0113 0.069 Uiso calc R 1 1 . .
H H30C 0.3060 0.7004 -0.0200 0.069 Uiso calc R 1 1 . .
C C7 0.2905(2) 0.92489(18) 0.03213(5) 0.0227(4) Uani d . 1 1 . .
H H7A 0.3144 0.9419 0.0562 0.027 Uiso calc R 1 1 . .
C C8 0.2815(2) 1.03320(18) 0.00752(5) 0.0230(4) Uani d . 1 1 . .
H H8A 0.2302 1.0063 -0.0149 0.028 Uiso calc R 1 1 . .
C C31 0.4462(3) 1.0795(2) -0.00130(6) 0.0289(5) Uani d . 1 1 . .
H H31A 0.5072 1.0132 -0.0119 0.043 Uiso calc R 1 1 . .
H H31B 0.4978 1.1072 0.0204 0.043 Uiso calc R 1 1 . .
H H31C 0.4388 1.1478 -0.0180 0.043 Uiso calc R 1 1 . .
C C9 0.1814(2) 1.13529(18) 0.02408(5) 0.0231(4) Uani d . 1 1 . .
H H9A 0.1819 1.2066 0.0075 0.028 Uiso calc R 1 1 . .
O O4 0.25721(16) 1.17147(13) 0.05594(4) 0.0254(3) Uani d . 1 1 . .
H H4B 0.2052 1.2272 0.0657 0.038 Uiso calc R 1 1 . .
C C10 0.0131(2) 1.09516(17) 0.02921(5) 0.0220(4) Uani d . 1 1 . .
C C32 -0.0729(2) 1.0701(2) -0.00471(5) 0.0266(4) Uani d . 1 1 . .
H H32A -0.1803 1.0446 0.0006 0.040 Uiso calc R 1 1 . .
H H32B -0.0194 1.0049 -0.0177 0.040 Uiso calc R 1 1 . .
H H32C -0.0751 1.1445 -0.0191 0.040 Uiso calc R 1 1 . .
C C11 -0.0488(2) 1.08391(18) 0.06150(5) 0.0240(4) Uani d . 1 1 . .
H H11A 0.0182 1.1026 0.0808 0.029 Uiso calc R 1 1 . .
C C12 -0.2128(2) 1.04501(19) 0.07077(5) 0.0249(4) Uani d . 1 1 . .
H H12A -0.2648 1.0195 0.0483 0.030 Uiso calc R 1 1 . .
C C33 -0.3060(3) 1.1537(2) 0.08555(6) 0.0319(5) Uani d . 1 1 . .
H H33A -0.3038 1.2212 0.0685 0.048 Uiso calc R 1 1 . .
H H33B -0.2591 1.1806 0.1079 0.048 Uiso calc R 1 1 . .
H H33C -0.4146 1.1288 0.0897 0.048 Uiso calc R 1 1 . .
C C13 -0.2092(2) 0.93239(19) 0.09515(5) 0.0251(4) Uani d . 1 1 . .
H H13A -0.1563 0.8653 0.0818 0.030 Uiso calc R 1 1 . .
O O5 -0.36908(17) 0.89529(14) 0.10053(4) 0.0311(3) Uani d . 1 1 . .
H H5A -0.3753 0.8528 0.1190 0.047 Uiso calc R 1 1 . .
C C14 -0.1219(2) 0.94720(18) 0.12989(5) 0.0249(4) Uani d . 1 1 . .
C C34 -0.1984(3) 1.0210(3) 0.15900(6) 0.0426(6) Uani d . 1 1 . .
H H34A -0.1298 1.0225 0.1798 0.064 Uiso calc R 1 1 . .
H H34B -0.2987 0.9835 0.1654 0.064 Uiso calc R 1 1 . .
H H34C -0.2162 1.1047 0.1507 0.064 Uiso calc R 1 1 . .
C C15 0.0193(2) 0.89721(18) 0.13276(5) 0.0247(4) Uani d . 1 1 . .
H H15A 0.0501 0.8451 0.1139 0.030 Uiso calc R 1 1 . .
C C16 0.1368(2) 0.91269(19) 0.16215(5) 0.0248(4) Uani d . 1 1 . .
H H16A 0.0849 0.9574 0.1820 0.030 Uiso calc R 1 1 . .
C C35 0.2724(3) 0.99202(19) 0.14830(6) 0.0291(4) Uani d . 1 1 . .
H H35A 0.3502 1.0030 0.1671 0.044 Uiso calc R 1 1 . .
H H35B 0.2319 1.0720 0.1410 0.044 Uiso calc R 1 1 . .
H H35C 0.3213 0.9516 0.1280 0.044 Uiso calc R 1 1 . .
C C17 0.1972(2) 0.79026(18) 0.17640(5) 0.0237(4) Uani d . 1 1 . .
H H17A 0.2887 0.8053 0.1923 0.028 Uiso calc R 1 1 . .
C C18 0.0781(2) 0.7101(2) 0.19556(5) 0.0269(4) Uani d . 1 1 B .
H H18A -0.0165 0.7011 0.1802 0.032 Uiso calc R 1 1 . .
C C23 0.1484(3) 0.5832(2) 0.20208(7) 0.0404(6) Uani d . 1 1 . .
H H23A 0.1801 0.5471 0.1795 0.061 Uiso calc R 1 1 . .
H H23B 0.0701 0.5308 0.2134 0.061 Uiso calc R 1 1 . .
H H23C 0.2399 0.5907 0.2176 0.061 Uiso calc R 1 1 . .
C C19 0.0280(3) 0.7675(2) 0.23088(5) 0.0291(5) Uani d . 1 1 . .
H H19A 0.1186 0.7664 0.2472 0.035 Uiso calc R 1 1 A 1
H H19B 0.0000 0.8541 0.2267 0.035 Uiso calc R 1 1 A 1
C C20A -0.1103(3) 0.7044(2) 0.24910(6) 0.0365(5) Uani d P 0.682(9) 1 B 1
H H20A -0.1031 0.6138 0.2459 0.044 Uiso calc PR 0.682(9) 1 B 1
C C21A -0.2660(7) 0.7548(8) 0.23126(16) 0.0597(19) Uani d P 0.682(9) 1 B 1
H H21A -0.2845 0.8397 0.2393 0.072 Uiso calc PR 0.682(9) 1 B 1
H H21B -0.2524 0.7564 0.2053 0.072 Uiso calc PR 0.682(9) 1 B 1
C C22A -0.4090(6) 0.6764(9) 0.24045(15) 0.081(3) Uani d P 0.682(9) 1 B 1
H H22A -0.5025 0.7115 0.2294 0.121 Uiso calc PR 0.682(9) 1 B 1
H H22B -0.4229 0.6745 0.2662 0.121 Uiso calc PR 0.682(9) 1 B 1
H H22C -0.3930 0.5930 0.2317 0.121 Uiso calc PR 0.682(9) 1 B 1
C C20B -0.1103(3) 0.7044(2) 0.24910(6) 0.0365(5) Uani d P 0.318(9) 1 B 2
H H20B -0.0716 0.6182 0.2502 0.044 Uiso calc PR 0.318(9) 1 B 2
C C21B -0.2570(18) 0.6875(16) 0.2317(4) 0.0597(19) Uani d P 0.318(9) 1 B 2
H H21C -0.2353 0.6595 0.2073 0.072 Uiso calc PR 0.318(9) 1 B 2
H H21D -0.3082 0.7684 0.2299 0.072 Uiso calc PR 0.318(9) 1 B 2
C C22B -0.3761(15) 0.598(2) 0.2483(3) 0.081(3) Uani d P 0.318(9) 1 B 2
H H22D -0.4735 0.5996 0.2346 0.121 Uiso calc PR 0.318(9) 1 B 2
H H22E -0.3978 0.6223 0.2727 0.121 Uiso calc PR 0.318(9) 1 B 2
H H22F -0.3327 0.5150 0.2480 0.121 Uiso calc PR 0.318(9) 1 B 2
C C24 -0.1175(3) 0.7359(2) 0.28804(6) 0.0387(6) Uani d . 1 1 . .
H H24A -0.2082 0.6956 0.2988 0.058 Uiso calc R 1 1 B 1
H H24B -0.1274 0.8247 0.2908 0.058 Uiso calc R 1 1 B 1
H H24C -0.0216 0.7079 0.2997 0.058 Uiso calc R 1 1 B 1
O O1S 0.1574(2) 0.39740(14) 0.08205(4) 0.0401(4) Uani d . 1 1 . .
H H1S 0.1714 0.4614 0.0702 0.060 Uiso calc R 1 1 . .
C C1S 0.0341(5) 0.4107(3) 0.10224(10) 0.0731(10) Uani d . 1 1 . .
H H1S1 0.0390 0.3522 0.1218 0.110 Uiso calc R 1 1 . .
H H1S2 -0.0607 0.3958 0.0883 0.110 Uiso calc R 1 1 . .
H H1S3 0.0316 0.4941 0.1117 0.110 Uiso calc R 1 1 . .

loop_
_atom_site_aniso_label
_atom_site_aniso_U_11
_atom_site_aniso_U_22
_atom_site_aniso_U_33
_atom_site_aniso_U_12
_atom_site_aniso_U_13
_atom_site_aniso_U_23
O1 0.0167(7) 0.0315(7) 0.0248(6) 0.0010(6) 0.0008(5) -0.0037(6)
C2 0.0168(9) 0.0244(9) 0.0241(9) 0.0012(8) 0.0000(8) 0.0032(8)
O2 0.0186(7) 0.0381(8) 0.0264(7) -0.0016(6) -0.0009(6) -0.0002(6)
C3 0.0204(10) 0.0239(9) 0.0228(9) 0.0016(8) 0.0002(8) 0.0035(8)
C25 0.0226(10) 0.0300(10) 0.0278(10) 0.0017(9) 0.0041(8) 0.0030(8)
C26 0.0217(10) 0.0288(10) 0.0284(10) 0.0048(8) 0.0028(8) 0.0016(8)
C27 0.0400(15) 0.0413(13) 0.0661(17) -0.0103(12) -0.0229(13) 0.0200(12)
C28 0.0549(18) 0.0533(16) 0.0666(18) -0.0072(14) -0.0357(16) 0.0187(14)
C29 0.0524(16) 0.0339(12) 0.0378(12) 0.0042(11) -0.0116(11) 0.0112(10)
C28' 0.0372(13) 0.0321(11) 0.0374(11) 0.0027(10) 0.0026(10) 0.0042(9)
C27' 0.0264(11) 0.0323(11) 0.0330(10) 0.0047(9) -0.0037(9) 0.0005(9)
N4 0.0200(8) 0.0241(8) 0.0231(8) -0.0014(7) -0.0009(6) 0.0037(7)
C5 0.0205(9) 0.0211(9) 0.0260(9) 0.0024(8) -0.0002(8) -0.0049(7)
O3 0.0353(8) 0.0255(7) 0.0337(8) -0.0039(7) -0.0108(7) 0.0016(6)
C6 0.0233(10) 0.0275(10) 0.0217(9) 0.0024(8) -0.0027(8) -0.0016(7)
C30 0.080(2) 0.0273(11) 0.0307(11) 0.0019(13) -0.0210(12) 0.0005(9)
C7 0.0170(9) 0.0293(10) 0.0218(9) 0.0022(8) -0.0007(7) 0.0010(8)
C8 0.0211(10) 0.0253(10) 0.0226(9) 0.0007(8) -0.0009(8) 0.0015(7)
C31 0.0252(11) 0.0290(11) 0.0326(11) 0.0013(9) 0.0032(9) 0.0039(9)
C9 0.0204(10) 0.0241(9) 0.0247(9) 0.0019(8) -0.0022(8) 0.0011(8)
O4 0.0195(7) 0.0280(7) 0.0287(7) -0.0010(6) -0.0011(6) -0.0040(5)
C10 0.0196(10) 0.0192(9) 0.0272(10) 0.0033(7) -0.0006(8) 0.0004(7)
C32 0.0216(10) 0.0321(11) 0.0262(10) -0.0015(9) -0.0020(8) 0.0013(8)
C11 0.0208(10) 0.0239(10) 0.0275(10) 0.0001(8) -0.0021(8) -0.0009(8)
C12 0.0193(10) 0.0286(10) 0.0269(10) 0.0000(8) 0.0005(8) -0.0013(8)
C33 0.0227(11) 0.0326(11) 0.0405(12) 0.0020(9) 0.0034(9) -0.0010(9)
C13 0.0174(10) 0.0312(10) 0.0267(10) -0.0023(8) -0.0003(8) -0.0008(8)
O5 0.0210(7) 0.0412(8) 0.0309(7) -0.0090(6) -0.0016(6) 0.0067(7)
C14 0.0221(10) 0.0287(10) 0.0240(10) -0.0033(8) 0.0022(8) -0.0014(8)
C34 0.0277(12) 0.0697(17) 0.0305(11) 0.0160(12) -0.0036(10) -0.0143(11)
C15 0.0234(10) 0.0279(10) 0.0229(9) -0.0011(8) 0.0018(8) -0.0018(8)
C16 0.0215(10) 0.0284(10) 0.0245(9) 0.0004(8) 0.0026(8) -0.0032(8)
C35 0.0245(11) 0.0302(10) 0.0325(11) -0.0026(9) 0.0011(9) -0.0006(8)
C17 0.0188(9) 0.0292(10) 0.0230(9) -0.0001(8) -0.0001(8) -0.0045(8)
C18 0.0194(9) 0.0342(11) 0.0270(10) -0.0010(9) 0.0000(8) -0.0012(9)
C23 0.0408(13) 0.0316(12) 0.0488(14) 0.0002(10) 0.0149(11) 0.0047(11)
C19 0.0296(11) 0.0323(11) 0.0253(10) -0.0021(9) 0.0019(9) 0.0025(9)
C20A 0.0327(12) 0.0436(13) 0.0332(11) -0.0074(11) 0.0069(10) -0.0054(10)
C21A 0.0262(16) 0.121(6) 0.0316(14) 0.002(4) 0.0036(12) 0.010(4)
C22A 0.033(3) 0.173(8) 0.036(3) -0.026(4) 0.0055(19) 0.001(3)
C20B 0.0327(12) 0.0436(13) 0.0332(11) -0.0074(11) 0.0069(10) -0.0054(10)
C21B 0.0262(16) 0.121(6) 0.0316(14) 0.002(4) 0.0036(12) 0.010(4)
C22B 0.033(3) 0.173(8) 0.036(3) -0.026(4) 0.0055(19) 0.001(3)
C24 0.0389(13) 0.0482(14) 0.0291(11) -0.0062(11) 0.0055(10) 0.0061(10)
O1S 0.0545(11) 0.0262(8) 0.0396(9) -0.0006(8) -0.0109(8) 0.0003(7)
C1S 0.088(3) 0.062(2) 0.069(2) -0.0158(19) 0.008(2) -0.0059(17)

loop_
_atom_type_symbol
_atom_type_description
_atom_type_scat_dispersion_real
_atom_type_scat_dispersion_imag
_atom_type_scat_source
C C 0.0181 0.0091 'International Tables Vol C Tables 4.2.6.8 and 6.1.1.4'
H H 0.0000 0.0000 'International Tables Vol C Tables 4.2.6.8 and 6.1.1.4'
N N 0.0311 0.0180 'International Tables Vol C Tables 4.2.6.8 and 6.1.1.4'
O O 0.0492 0.0322 'International Tables Vol C Tables 4.2.6.8 and 6.1.1.4'

loop_
_geom_angle_atom_site_label_1
_geom_angle_atom_site_label_2
_geom_angle_atom_site_label_3
_geom_angle
C2 O1 C17 119.99(15)
O2 C2 O1 125.29(18)
O2 C2 C3 125.32(17)
O1 C2 C3 109.34(16)
N4 C3 C2 107.46(15)
N4 C3 C25 111.81(16)
C2 C3 C25 112.58(16)
N4 C3 H3A 108.3
C2 C3 H3A 108.3
C25 C3 H3A 108.3
C26 C25 C3 111.91(16)
C26 C25 H25A 109.2
C3 C25 H25A 109.2
C26 C25 H25B 109.2
C3 C25 H25B 109.2
H25A C25 H25B 107.9
C27' C26 C27 118.2(2)
C27' C26 C25 121.17(19)
C27 C26 C25 120.6(2)
C26 C27 C28 120.7(2)
C26 C27 H27A 119.6
C28 C27 H27A 119.6
C29 C28 C27 120.2(2)
C29 C28 H28A 119.9
C27 C28 H28A 119.9
C28' C29 C28 119.6(2)
C28' C29 H29A 120.2
C28 C29 H29A 120.2
C29 C28' C27' 120.3(2)
C29 C28' H28B 119.8
C27' C28' H28B 119.8
C26 C27' C28' 120.9(2)
C26 C27' H27B 119.6
C28' C27' H27B 119.6
C5 N4 C3 122.85(17)
C5 N4 H4A 118.6
C3 N4 H4A 118.6
O3 C5 N4 122.75(18)
O3 C5 C6 120.98(17)
N4 C5 C6 116.25(17)
C7 C6 C5 120.27(17)
C7 C6 C30 126.17(19)
C5 C6 C30 113.52(17)
C6 C30 H30A 109.5
C6 C30 H30B 109.5
H30A C30 H30B 109.5
C6 C30 H30C 109.5
H30A C30 H30C 109.5
H30B C30 H30C 109.5
C6 C7 C8 126.82(18)
C6 C7 H7A 116.6
C8 C7 H7A 116.6
C7 C8 C31 110.32(16)
C7 C8 C9 110.32(16)
C31 C8 C9 111.02(17)
C7 C8 H8A 108.4
C31 C8 H8A 108.4
C9 C8 H8A 108.4
C8 C31 H31A 109.5
C8 C31 H31B 109.5
H31A C31 H31B 109.5
C8 C31 H31C 109.5
H31A C31 H31C 109.5
H31B C31 H31C 109.5
O4 C9 C10 113.82(16)
O4 C9 C8 107.03(15)
C10 C9 C8 111.65(16)
O4 C9 H9A 108.1
C10 C9 H9A 108.1
C8 C9 H9A 108.1
C9 O4 H4B 109.5
C11 C10 C32 124.70(19)
C11 C10 C9 121.26(18)
C32 C10 C9 114.03(16)
C10 C32 H32A 109.5
C10 C32 H32B 109.5
H32A C32 H32B 109.5
C10 C32 H32C 109.5
H32A C32 H32C 109.5
H32B C32 H32C 109.5
C10 C11 C12 127.37(19)
C10 C11 H11A 116.3
C12 C11 H11A 116.3
C11 C12 C33 110.38(17)
C11 C12 C13 110.32(16)
C33 C12 C13 114.33(17)
C11 C12 H12A 107.2
C33 C12 H12A 107.2
C13 C12 H12A 107.2
C12 C33 H33A 109.5
C12 C33 H33B 109.5
H33A C33 H33B 109.5
C12 C33 H33C 109.5
H33A C33 H33C 109.5
H33B C33 H33C 109.5
O5 C13 C14 111.96(16)
O5 C13 C12 106.95(16)
C14 C13 C12 116.25(17)
O5 C13 H13A 107.1
C14 C13 H13A 107.1
C12 C13 H13A 107.1
C13 O5 H5A 109.5
C15 C14 C34 123.51(19)
C15 C14 C13 118.19(18)
C34 C14 C13 118.28(18)
C14 C34 H34A 109.5
C14 C34 H34B 109.5
H34A C34 H34B 109.5
C14 C34 H34C 109.5
H34A C34 H34C 109.5
H34B C34 H34C 109.5
C14 C15 C16 128.22(19)
C14 C15 H15A 115.9
C16 C15 H15A 115.9
C15 C16 C17 112.65(17)
C15 C16 C35 108.30(17)
C17 C16 C35 111.02(17)
C15 C16 H16A 108.2
C17 C16 H16A 108.2
C35 C16 H16A 108.2
C16 C35 H35A 109.5
C16 C35 H35B 109.5
H35A C35 H35B 109.5
C16 C35 H35C 109.5
H35A C35 H35C 109.5
H35B C35 H35C 109.5
O1 C17 C18 105.55(16)
O1 C17 C16 106.71(15)
C18 C17 C16 116.37(17)
O1 C17 H17A 109.3
C18 C17 H17A 109.3
C16 C17 H17A 109.3
C17 C18 C23 109.59(17)
C17 C18 C19 111.32(17)
C23 C18 C19 109.85(18)
C17 C18 H18A 108.7
C23 C18 H18A 108.7
C19 C18 H18A 108.7
C18 C23 H23A 109.5
C18 C23 H23B 109.5
H23A C23 H23B 109.5
C18 C23 H23C 109.5
H23A C23 H23C 109.5
H23B C23 H23C 109.5
C20A C19 C18 114.92(18)
C20A C19 H19A 108.5
C18 C19 H19A 108.5
C20A C19 H19B 108.5
C18 C19 H19B 108.5
H19A C19 H19B 107.5
C24 C20A C19 111.44(19)
C24 C20A C21A 107.4(3)
C19 C20A C21A 107.3(3)
C24 C20A H20A 110.2
C19 C20A H20A 110.2
C21A C20A H20A 110.2
C22A C21A C20A 112.1(4)
C22A C21A H21A 109.2
C20A C21A H21A 109.2
C22A C21A H21B 109.2
C20A C21A H21B 109.2
H21A C21A H21B 107.9
C21A C22A H22A 109.5
C21A C22A H22B 109.5
H22A C22A H22B 109.5
C21A C22A H22C 109.5
H22A C22A H22C 109.5
H22B C22A H22C 109.5
C22B C21B H21C 107.7
C22B C21B H21D 107.7
H21C C21B H21D 107.1
C21B C22B H22D 109.5
C21B C22B H22E 109.5
H22D C22B H22E 109.5
C21B C22B H22F 109.5
H22D C22B H22F 109.5
H22E C22B H22F 109.5
C20A C24 H24A 109.5
C20A C24 H24B 109.5
H24A C24 H24B 109.5
C20A C24 H24C 109.5
H24A C24 H24C 109.5
H24B C24 H24C 109.5
C1S O1S H1S 109.5
O1S C1S H1S1 109.5
O1S C1S H1S2 109.5
H1S1 C1S H1S2 109.5
O1S C1S H1S3 109.5
H1S1 C1S H1S3 109.5
H1S2 C1S H1S3 109.5

loop_
_geom_bond_atom_site_label_1
_geom_bond_atom_site_label_2
_geom_bond_distance
O1 C2 1.332(2)
O1 C17 1.470(2)
C2 O2 1.208(2)
C2 C3 1.524(3)
C3 N4 1.457(2)
C3 C25 1.527(3)
C3 H3A 1.0000
C25 C26 1.517(3)
C25 H25A 0.9900
C25 H25B 0.9900
C26 C27' 1.381(3)
C26 C27 1.384(3)
C27 C28 1.388(4)
C27 H27A 0.9500
C28 C29 1.372(4)
C28 H28A 0.9500
C29 C28' 1.370(4)
C29 H29A 0.9500
C28' C27' 1.387(3)
C28' H28B 0.9500
C27' H27B 0.9500
N4 C5 1.352(3)
N4 H4A 0.8800
C5 O3 1.231(2)
C5 C6 1.493(3)
C6 C7 1.329(3)
C6 C30 1.508(3)
C30 H30A 0.9800
C30 H30B 0.9800
C30 H30C 0.9800
C7 C8 1.509(3)
C7 H7A 0.9500
C8 C31 1.532(3)
C8 C9 1.540(3)
C8 H8A 1.0000
C31 H31A 0.9800
C31 H31B 0.9800
C31 H31C 0.9800
C9 O4 1.424(2)
C9 C10 1.516(3)
C9 H9A 1.0000
O4 H4B 0.8400
C10 C11 1.336(3)
C10 C32 1.503(3)
C32 H32A 0.9800
C32 H32B 0.9800
C32 H32C 0.9800
C11 C12 1.505(3)
C11 H11A 0.9500
C12 C33 1.537(3)
C12 C13 1.539(3)
C12 H12A 1.0000
C33 H33A 0.9800
C33 H33B 0.9800
C33 H33C 0.9800
C13 O5 1.440(2)
C13 C14 1.519(3)
C13 H13A 1.0000
O5 H5A 0.8400
C14 C15 1.330(3)
C14 C34 1.513(3)
C34 H34A 0.9800
C34 H34B 0.9800
C34 H34C 0.9800
C15 C16 1.507(3)
C15 H15A 0.9500
C16 C17 1.533(3)
C16 C35 1.539(3)
C16 H16A 1.0000
C35 H35A 0.9800
C35 H35B 0.9800
C35 H35C 0.9800
C17 C18 1.526(3)
C17 H17A 1.0000
C18 C23 1.533(3)
C18 C19 1.536(3)
C18 H18A 1.0000
C23 H23A 0.9800
C23 H23B 0.9800
C23 H23C 0.9800
C19 C20A 1.532(3)
C19 H19A 0.9900
C19 H19B 0.9900
C20A C24 1.513(3)
C20A C21A 1.590(7)
C20A H20A 1.0000
C21A C22A 1.533(8)
C21A H21A 0.9900
C21A H21B 0.9900
C22A H22A 0.9800
C22A H22B 0.9800
C22A H22C 0.9800
C21B C22B 1.54(2)
C21B H21C 0.9900
C21B H21D 0.9900
C22B H22D 0.9800
C22B H22E 0.9800
C22B H22F 0.9800
C24 H24A 0.9800
C24 H24B 0.9800
C24 H24C 0.9800
O1S C1S 1.309(4)
O1S H1S 0.8400
C1S H1S1 0.9800
C1S H1S2 0.9800
C1S H1S3 0.9800

loop_
_geom_hbond_atom_site_label_D
_geom_hbond_atom_site_label_H
_geom_hbond_atom_site_label_A
_geom_hbond_site_symmetry_A
_geom_hbond_distance_DH
_geom_hbond_distance_HA
_geom_hbond_distance_DA
_geom_hbond_angle_DHA
N4 H4A O5 1_655 0.88 2.16 2.915(2) 144.0
O4 H4B O1S 1_565 0.84 2.00 2.795(2) 156.6
O5 H5A O2 1_455 0.84 2.06 2.839(2) 153.5
O1S H1S O3 . 0.84 1.93 2.754(2) 167.5

loop_
_geom_torsion_atom_site_label_1
_geom_torsion_atom_site_label_2
_geom_torsion_atom_site_label_3
_geom_torsion_atom_site_label_4
_geom_torsion
C17 O1 C2 O2 1.4(3)
C17 O1 C2 C3 -176.01(15)
O2 C2 C3 N4 -96.8(2)
O1 C2 C3 N4 80.66(19)
O2 C2 C3 C25 26.8(3)
O1 C2 C3 C25 -155.80(16)
N4 C3 C25 C26 -178.74(17)
C2 C3 C25 C26 60.2(2)
C3 C25 C26 C27' 59.2(3)
C3 C25 C26 C27 -119.7(2)
C27' C26 C27 C28 0.6(4)
C25 C26 C27 C28 179.5(3)
C26 C27 C28 C29 -0.2(5)
C27 C28 C29 C28' -0.3(5)
C28 C29 C28' C27' 0.4(4)
C27 C26 C27' C28' -0.5(3)
C25 C26 C27' C28' -179.38(19)
C29 C28' C27' C26 0.0(4)
C2 C3 N4 C5 -116.88(19)
C25 C3 N4 C5 119.1(2)
C3 N4 C5 O3 -2.6(3)
C3 N4 C5 C6 179.08(17)
O3 C5 C6 C7 139.5(2)
N4 C5 C6 C7 -42.2(3)
O3 C5 C6 C30 -38.4(3)
N4 C5 C6 C30 140.0(2)
C5 C6 C7 C8 -178.82(18)
C30 C6 C7 C8 -1.3(4)
C6 C7 C8 C31 -104.4(2)
C6 C7 C8 C9 132.5(2)
C7 C8 C9 O4 61.5(2)
C31 C8 C9 O4 -61.1(2)
C7 C8 C9 C10 -63.7(2)
C31 C8 C9 C10 173.69(16)
O4 C9 C10 C11 -6.5(3)
C8 C9 C10 C11 114.8(2)
O4 C9 C10 C32 173.62(16)
C8 C9 C10 C32 -65.1(2)
C32 C10 C11 C12 0.0(3)
C9 C10 C11 C12 -179.84(18)
C10 C11 C12 C33 -110.0(2)
C10 C11 C12 C13 122.7(2)
C11 C12 C13 O5 -175.62(16)
C33 C12 C13 O5 59.3(2)
C11 C12 C13 C14 58.5(2)
C33 C12 C13 C14 -66.6(2)
O5 C13 C14 C15 132.99(19)
C12 C13 C14 C15 -103.7(2)
O5 C13 C14 C34 -48.7(3)
C12 C13 C14 C34 74.6(3)
C34 C14 C15 C16 -7.0(4)
C13 C14 C15 C16 171.19(19)
C14 C15 C16 C17 128.9(2)
C14 C15 C16 C35 -107.9(2)
C2 O1 C17 C18 -131.99(18)
C2 O1 C17 C16 103.61(19)
C15 C16 C17 O1 51.0(2)
C35 C16 C17 O1 -70.67(19)
C15 C16 C17 C18 -66.5(2)
C35 C16 C17 C18 171.86(17)
O1 C17 C18 C23 51.7(2)
C16 C17 C18 C23 169.85(18)
O1 C17 C18 C19 173.47(16)
C16 C17 C18 C19 -68.4(2)
C17 C18 C19 C20A 170.56(19)
C23 C18 C19 C20A -67.9(2)
C18 C19 C20A C24 160.6(2)
C18 C19 C20A C21A -82.1(4)
C24 C20A C21A C22A -74.4(5)
C19 C20A C21A C22A 165.6(4)
